data_2011503
loop_
_publ_author_name
'Duque, Julio'
'Novoa de Armas, H\'ector'
'Pom\'es Hern\'andez, Ram\'on'
'Su\'arez Navarro, Margarita'
'Ochoa Rodr\'iguez, Estael'
'Salfr\'an, Esperanza'
'Verdecia Reyes, Yamila'
'Blaton, Norbert. M'
'Peeters, Oswald M.'
'De Ranter, Camiel J.'

_publ_section_title
;Ethyl methyl
 1,4-dihydro-4-(3-nitrophenyl)-2,6-bis(1-piperidylmethyl)pyridine-3,5-dicarboxylate
;
_journal_issue 11
_journal_name_full 'Acta Crystallographica Section C'
_journal_page_first 1346
_journal_page_last 1347
_journal_paper_doi 10.1107/S0108270100010416
_journal_volume 56
_journal_year 2000
_chemical_formula_moiety 'C28 H38 N4 O6'
_chemical_formula_sum 'C28 H38 N4 O6'
_chemical_formula_weight 526.62
_chemical_name_systematic
;
Ethyl methyl 1,4-dihydro-4-(3-nitrophenyl)-2,6-bis(1-piperidylmethyl)pyridine
-3,5-dicarboxylate
;
_space_group_IT_number 14
_symmetry_cell_setting monoclinic
_symmetry_space_group_name_Hall '-P 2ybc'
_symmetry_space_group_name_H-M 'P 1 21/c 1'
_cell_angle_alpha 90
_cell_angle_beta 97.271(5)
_cell_angle_gamma 90
_cell_formula_units_Z 4
_cell_length_a 8.9714(6)
_cell_length_b 11.7112(11)
_cell_length_c 26.718(2)
_cell_measurement_reflns_used 38
_cell_measurement_temperature 296(2)
_cell_measurement_theta_max 53.81
_cell_measurement_theta_min 21.48
_cell_volume 2784.6(4)
_computing_cell_refinement XSCANS
_computing_data_collection 'XSCANS (Siemens, 1996)'
_computing_data_reduction XSCANS
_computing_molecular_graphics 'SHELXTL-Plus (Sheldrick, 1991)'
_computing_publication_material 'PARST (Nardelli, 1983, 1995) and PARSTCIF (Nardelli, 1991)'
_computing_structure_refinement 'SHELXL97 (Sheldrick, 1997)'
_computing_structure_solution 'SHELXS97 (Sheldrick, 1997)'
_diffrn_ambient_temperature 296(2)
_diffrn_measured_fraction_theta_full .906
_diffrn_measured_fraction_theta_max .906
_diffrn_measurement_device_type 'Siemens P4 four-circle'
_diffrn_measurement_method '2\q/\w scans'
_diffrn_radiation_monochromator graphite
_diffrn_radiation_source 'fine-focus sealed tube'
_diffrn_radiation_type CuK\a
_diffrn_radiation_wavelength 1.54178
_diffrn_reflns_av_R_equivalents .041
_diffrn_reflns_limit_h_max 10
_diffrn_reflns_limit_h_min -1
_diffrn_reflns_limit_k_max 14
_diffrn_reflns_limit_k_min -1
_diffrn_reflns_limit_l_max 32
_diffrn_reflns_limit_l_min -32
_diffrn_reflns_number 6839
_diffrn_reflns_reduction_process
;
;
_diffrn_reflns_theta_full 69.13
_diffrn_reflns_theta_max 69.13
_diffrn_reflns_theta_min 4.51
_diffrn_standards_decay_% <1.7
_diffrn_standards_interval_count 100
_diffrn_standards_interval_time 60
_diffrn_standards_number 3
_exptl_absorpt_coefficient_mu .73
_exptl_absorpt_correction_T_max .864
_exptl_absorpt_correction_T_min .725
_exptl_absorpt_correction_type \y-scan
_exptl_absorpt_process_details '(North et al., 1968)'
_exptl_crystal_colour 'light yellow'
_exptl_crystal_density_diffrn 1.256
_exptl_crystal_density_meas ?
_exptl_crystal_description prismatic
_exptl_crystal_F_000 1128.0
_exptl_crystal_size_max .28
_exptl_crystal_size_mid .24
_exptl_crystal_size_min .20
_refine_diff_density_max .32
_refine_diff_density_min -.28
_refine_ls_abs_structure_details
;
;
_refine_ls_extinction_coef none
_refine_ls_extinction_method 'SHELXL97 (Sheldrick, 1997)'
_refine_ls_goodness_of_fit_all 1.205
_refine_ls_goodness_of_fit_ref 1.205
_refine_ls_hydrogen_treatment constr
_refine_ls_matrix_type full
_refine_ls_number_parameters 346
_refine_ls_number_reflns 4939
_refine_ls_number_restraints 0
_refine_ls_R_factor_all .063
_refine_ls_R_factor_gt .054
_refine_ls_shift/su_max <0.001
_refine_ls_shift/su_mean .000
_refine_ls_structure_factor_coef Fsqd
_refine_ls_weighting_details 'w = 1/[\s^2^(Fo^2^)+(0.1088P)^2^+2.85P] where P = [max(Fo^2^,0)+2Fc^2^]/3'
_refine_ls_weighting_scheme calc
_refine_ls_wR_factor_all .117
_refine_ls_wR_factor_ref .270
_reflns_number_gt 2435
_reflns_number_total 4939
_reflns_threshold_expression I>2\s(I)
_cod_data_source_file fr1242.cif
_cod_data_source_block I
_cod_depositor_comments
;
 Changing the _atom_site_occupancy data item value from '.' to '1'
 for all fully occupied atom sites.

 Antanas Vaitkus,
 2017-02-10

The following automatic conversions were performed:
'_symmetry_cell_setting' value 'Monoclinic' changed to 'monoclinic'
according to '/home/saulius/struct/CIF-dictionaries/cif_core.dic'
dictionary named 'cif_core.dic' version 2.4.1 from 2010-06-29.

Automatic conversion script
Id: cif_fix_enum 1527 2010-12-29 10:47:43Z saulius 

The following automatic conversions were performed:

'_symmetry_cell_setting' value 'Monoclinic' changed to 'monoclinic'
according to /home/saulius/struct/CIF-dictionaries/cif_core.dic
dictionary named 'cif_core.dic' version 2.4.1 from 2010-06-29.

Automatic conversion script
Id: cif_fix_values 1715 2011-07-08 13:25:40Z adriana 

The following automatic conversions were performed:

'_exptl_crystal_density_meas' value 'not measured' was changed to '?'
- the value is perceived as not measured.

Automatic conversion script
Id: cif_fix_values 3008 2015-01-20 13:52:24Z robertas 
;
_cod_original_sg_symbol_H-M 'P 21/c'
_cod_database_code 2011503

loop_
_symmetry_equiv_pos_as_xyz
x,y,z
-x,-y,-z
-x,y+1/2,-z+1/2
x,-y+1/2,z+1/2

loop_
_atom_site_label
_atom_site_fract_x
_atom_site_fract_y
_atom_site_fract_z
_atom_site_U_iso_or_equiv
_atom_site_adp_type
_atom_site_calc_flag
_atom_site_occupancy
_atom_site_disorder_group
_atom_site_type_symbol
O4 .9166(5) .4428(3) .2188(2) .1154(19) Uani . 1 . O
O3 1.0384(4) .3111(3) .2601(2) .1006(17) Uani . 1 . O
O2 .7231(4) .2964(3) -.02500(10) .0768(13) Uani . 1 . O
O5 .1730(3) .3352(3) .13840(10) .0750(13) Uani . 1 . O
O1 .6325(4) .1440(3) .01170(10) .0701(13) Uani . 1 . O
O6 .2721(3) .1710(2) .11580(10) .0615(11) Uani . 1 . O
N1 .5616(3) .4921(3) .09100(10) .0419(10) Uani . 1 . N
N2 .9385(5) .3424(4) .2288(2) .0688(16) Uani . 1 . N
N3 .7760(4) .6109(3) .05690(10) .0464(12) Uani . 1 . N
N4 .4550(4) .6247(3) .16080(10) .0463(12) Uani . 1 . N
C4 .5315(4) .2575(3) .09000(10) .0387(12) Uani . 1 . C
C6 .6317(4) .4345(3) .05580(10) .0401(13) Uani . 1 . C
C1' .6453(4) .2166(3) .13360(10) .0400(13) Uani . 1 . C
C3 .4141(4) .3348(3) .10830(10) .0385(12) Uani . 1 . C
C13 .3529(4) .5402(3) .1344(2) .0480(14) Uani . 1 . C
C5 .6092(4) .3200(3) .05050(10) .0403(12) Uani . 1 . C
C2 .4411(4) .4490(3) .11170(10) .0396(13) Uani . 1 . C
C2' .7389(4) .2940(3) .1614(2) .0462(13) Uani . 1 . C
C3' .8435(4) .2566(4) .2002(2) .0465(13) Uani . 1 . C
C19 .2741(5) .2858(4) .1226(2) .0469(14) Uani . 1 . C
C18 .5228(5) .5800(4) .2093(2) .0609(15) Uani . 1 . C
C6' .6622(5) .1013(4) .1466(2) .0561(17) Uani . 1 . C
C4' .8609(5) .1432(4) .2132(2) .0553(16) Uani . 1 . C
C7 .7265(5) .5111(4) .0263(2) .0496(14) Uani . 1 . C
C12 .9083(5) .5834(4) .0928(2) .0592(16) Uani . 1 . C
C5A .6624(5) .2579(4) .0091(2) .0495(15) Uani . 1 . C
C5' .7683(5) .0664(4) .1857(2) .0635(18) Uani . 1 . C
C11 .9456(6) .6808(4) .1293(2) .076(2) Uani . 1 . C
C14 .3773(5) .7318(4) .1679(2) .0599(16) Uani . 1 . C
C16 .5644(6) .7770(4) .2426(2) .074(2) Uani . 1 . C
C17 .6352(5) .6625(4) .2364(2) .0711(19) Uani . 1 . C
C8 .8071(6) .7090(4) .0267(2) .0724(19) Uani . 1 . C
C15 .4870(6) .8199(4) .1926(2) .076(2) Uani . 1 . C
C20 .1367(5) .1139(4) .1257(2) .075(2) Uani . 1 . C
C10 .9734(7) .7875(5) .1012(2) .086(2) Uani . 1 . C
C22 .6684(8) .0755(4) -.0309(2) .112(3) Uani . 1 . C
C9 .8426(7) .8115(4) .0606(3) .097(3) Uani . 1 . C
C21 .0183(8) .1248(6) .0830(3) .121(3) Uani . 1 . C
H1 .59483 .55855 .10045 .0545 Uiso calc 1 . H
H4 .48034 .19042 .07398 .0504 Uiso calc 1 . H
H13A .28614 .57763 .10802 .0625 Uiso calc 1 . H
H13B .29201 .50598 .15794 .0625 Uiso calc 1 . H
H2' .73111 .37147 .15385 .0601 Uiso calc 1 . H
H18A .57280 .50838 .20403 .0792 Uiso calc 1 . H
H18B .44439 .56467 .23033 .0792 Uiso calc 1 . H
H6' .60118 .04715 .12864 .0729 Uiso calc 1 . H
H4' .93240 .11967 .23941 .0719 Uiso calc 1 . H
H7A .81312 .46913 .01790 .0645 Uiso calc 1 . H
H7B .66774 .53533 -.00483 .0645 Uiso calc 1 . H
H12A .99336 .56856 .07469 .0769 Uiso calc 1 . H
H12B .88896 .51498 .11141 .0769 Uiso calc 1 . H
H5' .77696 -.01083 .19366 .0826 Uiso calc 1 . H
H11A .86293 .69285 .14881 .0987 Uiso calc 1 . H
H11B 1.03430 .66184 .15242 .0987 Uiso calc 1 . H
H14A .29850 .71880 .18901 .0779 Uiso calc 1 . H
H14B .33101 .76013 .13552 .0779 Uiso calc 1 . H
H16A .64111 .83111 .25602 .0960 Uiso calc 1 . H
H16B .49175 .77085 .26646 .0960 Uiso calc 1 . H
H17A .67277 .63192 .26938 .0924 Uiso calc 1 . H
H17B .71958 .67113 .21739 .0924 Uiso calc 1 . H
H8A .72040 .72528 .00218 .0942 Uiso calc 1 . H
H8B .89163 .69249 .00855 .0942 Uiso calc 1 . H
H15A .56175 .83671 .17034 .0992 Uiso calc 1 . H
H15B .43360 .89005 .19782 .0992 Uiso calc 1 . H
H20A .10231 .14664 .15556 .0972 Uiso calc 1 . H
H20B .15797 .03375 .13226 .0972 Uiso calc 1 . H
H10A 1.06510 .77932 .08582 .1123 Uiso calc 1 . H
H10B .98619 .85119 .12456 .1123 Uiso calc 1 . H
H22A .60179 .09566 -.06060 .1452 Uiso calc 1 . H
H22B .65663 -.00396 -.02360 .1452 Uiso calc 1 . H
H22C .77030 .08994 -.03652 .1452 Uiso calc 1 . H
H9A .75462 .83162 .07636 .1259 Uiso calc 1 . H
H9B .86733 .87602 .04039 .1259 Uiso calc 1 . H
H21A -.00631 .20392 .07756 .1567 Uiso calc 1 . H
H21B -.06925 .08390 .09023 .1567 Uiso calc 1 . H
H21C .05283 .09356 .05333 .1567 Uiso calc 1 . H

loop_
_atom_site_aniso_label
_atom_site_aniso_U_11
_atom_site_aniso_U_22
_atom_site_aniso_U_33
_atom_site_aniso_U_12
_atom_site_aniso_U_13
_atom_site_aniso_U_23
O4 .127(3) .062(3) .134(4) .003(2) -.072(3) -.015(2)
O3 .092(3) .101(3) .093(3) -.002(2) -.049(2) .014(2)
O2 .111(3) .065(2) .062(2) -.014(2) .042(2) -.0048(17)
O5 .0502(18) .064(2) .116(3) -.0087(16) .0343(19) -.0229(19)
O1 .104(3) .0476(19) .066(2) .0000(18) .0393(19) -.0091(15)
O6 .0507(17) .0490(18) .089(2) -.0187(14) .0255(16) -.0022(16)
N1 .0419(17) .0378(18) .0461(18) -.0102(15) .0057(15) -.0057(15)
N2 .070(3) .069(3) .060(3) .003(2) -.021(2) .001(2)
N3 .0448(18) .0469(19) .0457(19) -.0123(16) -.0014(16) .0057(16)
N4 .057(2) .037(2) .0438(18) -.0007(16) .0032(16) -.0033(15)
C4 .038(2) .038(2) .039(2) -.0082(18) .0023(17) -.0034(17)
C6 .034(2) .048(2) .036(2) -.0053(18) -.0031(17) .0028(18)
C1' .040(2) .039(2) .042(2) -.0021(18) .0127(18) .0005(18)
C3 .037(2) .039(2) .038(2) -.0052(18) .0041(17) -.0010(18)
C13 .046(2) .045(2) .053(2) -.001(2) .0038(19) -.008(2)
C5 .037(2) .044(2) .040(2) -.0039(18) .0044(17) -.0006(18)
C2 .037(2) .043(2) .037(2) -.0035(18) -.0004(17) -.0010(18)
C2' .047(2) .039(2) .051(2) .005(2) -.001(2) .004(2)
C3' .046(2) .047(2) .046(2) .003(2) .002(2) .004(2)
C19 .042(2) .044(2) .055(3) -.009(2) .007(2) -.004(2)
C18 .067(3) .063(3) .051(3) .006(2) .002(2) .005(2)
C6' .060(3) .041(2) .067(3) -.005(2) .011(2) .005(2)
C4' .054(3) .059(3) .053(2) .010(2) .011(2) .016(2)
C7 .053(2) .053(3) .042(2) -.012(2) .005(2) .005(2)
C12 .050(2) .066(3) .058(3) -.011(2) -.004(2) .004(2)
C5A .054(3) .048(3) .048(2) .002(2) .008(2) -.001(2)
C5' .067(3) .045(3) .079(3) .007(3) .013(3) .022(3)
C11 .074(3) .093(4) .059(3) -.035(3) .005(3) -.005(3)
C14 .074(3) .044(3) .062(3) .006(3) .007(2) -.008(2)
C16 .076(3) .074(4) .072(3) -.011(3) .008(3) -.023(3)
C17 .065(3) .086(4) .059(3) -.003(3) -.006(2) -.018(3)
C8 .082(3) .058(3) .073(3) -.025(3) -.010(3) .019(3)
C15 .095(4) .043(3) .091(4) -.007(3) .009(3) -.015(3)
C20 .069(3) .066(3) .101(4) -.027(3) .020(3) -.007(3)
C10 .093(4) .083(4) .083(4) -.040(3) .009(3) -.015(3)
C22 .185(7) .050(3) .122(5) -.004(4) .103(5) -.020(3)
C9 .116(5) .053(3) .118(3) -.022(3) .002(4) .011(3)
C21 .101(5) .127(6) .138(6) -.036(4) .034(5) -.021(5)

loop_
_atom_type_symbol
_atom_type_description
_atom_type_scat_dispersion_real
_atom_type_scat_dispersion_imag
_atom_type_scat_source
'O ' 'Oxygen      ' .0492 .0322 'Int. Tab. C, 4.2.6.8, 6.1.1.4'
'N ' 'Nitrogen    ' .0311 .0180 'Int. Tab. C, 4.2.6.8, 6.1.1.4'
'C ' 'Carbon      ' .0181 .0091 'Int. Tab. C, 4.2.6.8, 6.1.1.4'
'H ' 'Hydrogen    ' .0000 .0000 'Int. Tab. C, 4.2.6.8, 6.1.1.4'

loop_
_geom_angle_atom_site_label_1
_geom_angle_atom_site_label_2
_geom_angle_atom_site_label_3
_geom_angle
_geom_angle_publ_flag
C5A O1 C22 115.7(3) no
C19 O6 C20 115.6(3) no
C6 N1 C2 123.3(3) no
C6 N1 H1 118.4 no
C2 N1 H1 118.4 no
O4 N2 O3 122.2(4) no
O4 N2 C3' 118.6(4) no
O3 N2 C3' 119.1(4) no
C7 N3 C12 110.7(3) no
C7 N3 C8 112.9(3) no
C12 N3 C8 110.0(3) no
C13 N4 C18 110.5(3) no
C13 N4 C14 111.2(3) no
C18 N4 C14 110.2(3) no
C1' C4 C3 111.5(3) no
C1' C4 C5 111.1(3) no
C1' C4 H4 108.2 no
C3 C4 C5 109.5(3) no
C3 C4 H4 108.2 no
C5 C4 H4 108.2 no
N1 C6 C5 118.8(3) no
N1 C6 C7 113.5(3) no
C5 C6 C7 127.7(3) no
C4 C1' C2' 120.4(3) no
C4 C1' C6' 122.3(3) no
C2' C1' C6' 117.3(3) no
C4 C3 C2 118.9(3) no
C4 C3 C19 120.0(3) no
C2 C3 C19 121.0(3) no
N4 C13 C2 110.2(3) no
N4 C13 H13A 109.6 no
N4 C13 H13B 109.6 no
C2 C13 H13A 109.6 no
C2 C13 H13B 109.6 no
H13A C13 H13B 108.1 no
C4 C5 C6 118.4(3) no
C4 C5 C5A 120.6(3) no
C6 C5 C5A 120.9(3) no
N1 C2 C3 118.5(3) no
N1 C2 C13 112.6(3) no
C3 C2 C13 128.9(3) no
C1' C2' C3' 120.2(4) no
C1' C2' H2' 119.9 no
C3' C2' H2' 119.9 no
N2 C3' C2' 118.0(4) no
N2 C3' C4' 119.2(4) no
C2' C3' C4' 122.8(4) no
O5 C19 O6 121.9(4) no
O5 C19 C3 127.7(4) no
O6 C19 C3 110.4(3) no
N4 C18 C17 111.9(4) no
N4 C18 H18A 109.2 no
N4 C18 H18B 109.2 no
C17 C18 H18A 109.2 no
C17 C18 H18B 109.2 no
H18A C18 H18B 107.9 no
C1' C6' C5' 121.1(4) no
C1' C6' H6' 119.5 no
C5' C6' H6' 119.5 no
C3' C4' C5' 117.1(4) no
C3' C4' H4' 121.4 no
C5' C4' H4' 121.4 no
N3 C7 C6 109.4(3) no
N3 C7 H7A 109.8 no
N3 C7 H7B 109.8 no
C6 C7 H7A 109.8 no
C6 C7 H7B 109.8 no
H7A C7 H7B 108.2 no
N3 C12 C11 110.6(3) no
N3 C12 H12A 109.5 no
N3 C12 H12B 109.5 no
C11 C12 H12A 109.5 no
C11 C12 H12B 109.5 no
H12A C12 H12B 108.1 no
O2 C5A O1 120.9(4) no
O2 C5A C5 127.6(4) no
O1 C5A C5 111.4(3) no
C6' C5' C4' 121.5(4) no
C6' C5' H5' 119.2 no
C4' C5' H5' 119.2 no
C12 C11 C10 110.2(4) no
C12 C11 H11A 109.6 no
C12 C11 H11B 109.6 no
C10 C11 H11A 109.6 no
C10 C11 H11B 109.6 no
H11A C11 H11B 108.1 no
N4 C14 C15 110.3(3) no
N4 C14 H14A 109.6 no
N4 C14 H14B 109.6 no
C15 C14 H14A 109.6 no
C15 C14 H14B 109.6 no
H14A C14 H14B 108.1 no
C17 C16 C15 110.7(4) no
C17 C16 H16A 109.5 no
C17 C16 H16B 109.5 no
C15 C16 H16A 109.5 no
C15 C16 H16B 109.5 no
H16A C16 H16B 108.1 no
C18 C17 C16 110.9(4) no
C18 C17 H17A 109.4 no
C18 C17 H17B 109.5 no
C16 C17 H17A 109.4 no
C16 C17 H17B 109.5 no
H17A C17 H17B 108.0 no
N3 C8 C9 109.7(4) no
N3 C8 H8A 109.7 no
N3 C8 H8B 109.7 no
C9 C8 H8A 109.7 no
C9 C8 H8B 109.7 no
H8A C8 H8B 108.2 no
C14 C15 C16 110.9(4) no
C14 C15 H15A 109.4 no
C14 C15 H15B 109.4 no
C16 C15 H15A 109.5 no
C16 C15 H15B 109.5 no
H15A C15 H15B 108.0 no
O6 C20 C21 111.3(4) no
O6 C20 H20A 109.4 no
O6 C20 H20B 109.4 no
C21 C20 H20A 109.4 no
C21 C20 H20B 109.4 no
H20A C20 H20B 108.0 no
C11 C10 C9 110.5(4) no
C11 C10 H10A 109.6 no
C11 C10 H10B 109.5 no
C9 C10 H10A 109.6 no
C9 C10 H10B 109.6 no
H10A C10 H10B 108.1 no
O1 C22 H22A 109.5 no
O1 C22 H22B 109.5 no
O1 C22 H22C 109.5 no
H22A C22 H22B 109.5 no
H22A C22 H22C 109.5 no
H22B C22 H22C 109.5 no
C8 C9 C10 111.4(5) no
C8 C9 H9A 109.3 no
C8 C9 H9B 109.3 no
C10 C9 H9A 109.3 no
C10 C9 H9B 109.3 no
H9A C9 H9B 108.0 no
C20 C21 H21A 109.5 no
C20 C21 H21B 109.5 no
C20 C21 H21C 109.5 no
H21A C21 H21B 109.5 no
H21A C21 H21C 109.5 no
H21B C21 H21C 109.5 no

loop_
_geom_bond_atom_site_label_1
_geom_bond_atom_site_label_2
_geom_bond_site_symmetry_1
_geom_bond_site_symmetry_2
_geom_bond_distance
_geom_bond_publ_flag
O4 N2 . . 1.216(6) yes
O3 N2 . . 1.203(5) yes
O2 C5A . . 1.207(6) yes
O5 C19 . . 1.197(5) yes
O1 C5A . . 1.364(5) yes
O1 C22 . . 1.460(7) yes
O6 C19 . . 1.356(5) yes
O6 C20 . . 1.440(6) yes
N1 C6 . . 1.371(5) yes
N1 C2 . . 1.372(5) yes
N1 H1 . . .860 no
N2 C3' . . 1.469(6) yes
N3 C7 . . 1.462(5) yes
N3 C12 . . 1.466(5) yes
N3 C8 . . 1.450(6) yes
N4 C13 . . 1.467(5) yes
N4 C18 . . 1.457(5) yes
N4 C14 . . 1.459(5) yes
C4 C1' . . 1.525(5) yes
C4 C3 . . 1.516(5) yes
C4 C5 . . 1.524(5) yes
C4 H4 . . .980 no
C6 C5 . . 1.360(5) yes
C6 C7 . . 1.522(6) yes
C1' C2' . . 1.387(5) n
C1' C6' . . 1.398(6) n
C3 C2 . . 1.360(5) yes
C3 C19 . . 1.475(6) yes
C13 C2 . . 1.502(6) yes
C13 H13A . . .970 no
C13 H13B . . .970 no
C5 C5A . . 1.454(6) yes
C2' C3' . . 1.378(5) n
C2' H2' . . .930 no
C3' C4' . . 1.377(6) n
C18 C17 . . 1.513(6) n
C18 H18A . . .970 no
C18 H18B . . .970 no
C6' C5' . . 1.384(6) n
C6' H6' . . .930 no
C4' C5' . . 1.372(6) n
C4' H4' . . .930 no
C7 H7A . . .970 no
C7 H7B . . .970 no
C12 C11 . . 1.508(7) n
C12 H12A . . .970 no
C12 H12B . . .970 no
C5' H5' . . .930 no
C11 C10 . . 1.494(8) n
C11 H11A . . .970 no
C11 H11B . . .970 no
C14 C15 . . 1.518(7) n
C14 H14A . . .970 no
C14 H14B . . .970 no
C16 C17 . . 1.502(7) n
C16 C15 . . 1.513(7) n
C16 H16A . . .970 no
C16 H16B . . .970 no
C17 H17A . . .970 no
C17 H17B . . .970 no
C8 C9 . . 1.513(7) n
C8 H8A . . .970 no
C8 H8B . . .970 no
C15 H15A . . .970 no
C15 H15B . . .970 no
C20 C21 . . 1.461(8) yes
C20 H20A . . .970 no
C20 H20B . . .970 no
C10 C9 . . 1.521(8) n
C10 H10A . . .970 no
C10 H10B . . .970 no
C22 H22A . . .960 no
C22 H22B . . .960 no
C22 H22C . . .960 no
C9 H9A . . .970 no
C9 H9B . . .970 no
C21 H21A . . .960 no
C21 H21B . . .960 no
C21 H21C . . .960 no

loop_
_geom_contact_atom_site_label_1
_geom_contact_atom_site_label_2
_geom_contact_distance
_geom_contact_publ_flag
O4 O3 2.118(6) n
O4 C2' 2.703(6) n
O4 C3' 2.313(6) n
O4 H2' 2.397 n
O4 H12B 2.970 n
O3 C3' 2.307(5) n
O3 C4' 2.733(6) n
O3 H4' 2.470 n
O2 O1 2.238(5) n
O2 C6 2.899(5) n
O2 C5 2.391(5) n
O2 C7 2.862(5) n
O2 C22 2.634(6) n
O2 H7A 2.413 n
O2 H7B 2.904 n
O2 H22A 2.712 n
O2 H22C 2.481 n
O5 O6 2.233(4) n
O5 C3 2.401(5) n
O5 C13 2.903(5) n
O5 C2 2.916(5) n
O5 C20 2.628(6) n
O5 H13B 2.296 n
O5 H20A 2.358 n
O5 H21A 2.633 n
O1 C4 2.729(5) n
O1 C5 2.329(5) n
O1 H4 2.347 n
O1 H22A 1.997 n
O1 H22B 1.997 n
O1 H22C 1.997 n
O6 C4 2.706(5) n
O6 C3 2.325(5) n
O6 C21 2.395(7) n
O6 H4 2.306 n
O6 H20A 1.985 n
O6 H20B 1.985 n
O6 H21A 2.605 n
O6 H21C 2.578 n
N1 N3 2.629(5) n
N1 N4 2.695(5) n
N1 C4 2.761(5) n
N1 C3 2.349(5) n
N1 C13 2.392(5) n
N1 C5 2.351(5) n
N1 C7 2.422(5) n
N1 H13A 2.757 n
N1 H2' 2.547 n
N1 H7B 2.886 n
N1 H12B 2.931 n
N2 C2' 2.441(5) n
N2 C4' 2.455(6) n
N2 H2' 2.578 n
N2 H4' 2.625 n
N3 C6 2.437(5) n
N3 C11 2.445(6) n
N3 C10 2.878(6) n
N3 C9 2.423(6) n
N3 H1 2.203 n
N3 H7A 2.010 n
N3 H7B 2.010 n
N3 H12A 2.010 n
N3 H12B 2.010 n
N3 H11A 2.661 n
N3 H8A 1.998 n
N3 H8B 1.998 n
N3 H9A 2.648 n
N4 C2 2.435(5) n
N4 C16 2.894(6) n
N4 C17 2.462(5) n
N4 C15 2.443(6) n
N4 H1 2.300 n
N4 H13A 2.013 n
N4 H13B 2.013 n
N4 H18A 1.999 n
N4 H18B 1.999 n
N4 H14A 2.005 n
N4 H14B 2.005 n
N4 H17B 2.703 n
N4 H15A 2.661 n
C4 C6 2.479(5) n
C4 C2 2.479(5) n
C4 C2' 2.527(5) n
C4 C19 2.591(6) n
C4 C6' 2.561(6) n
C4 C5A 2.587(6) n
C4 H2' 2.670 n
C4 H6' 2.713 n
C6 C3 2.799(5) n
C6 C2 2.415(6) n
C6 C5A 2.450(6) n
C6 H1 1.934 n
C6 H2' 2.758 n
C6 H7A 2.064 n
C6 H7B 2.064 n
C6 H12B 2.748 n
C1' C3 2.514(5) n
C1' C5 2.513(5) n
C1' C3' 2.397(5) n
C1' C4' 2.822(6) n
C1' C5' 2.422(6) n
C1' H4 2.054 n
C1' H2' 2.018 n
C1' H6' 2.024 n
C3 C13 2.584(5) n
C3 C5 2.482(6) n
C3 H4 2.047 n
C3 H13B 2.710 n
C3 H2' 2.980 n
C13 C18 2.403(6) n
C13 C14 2.415(6) n
C13 H1 2.466 n
C13 H18A 2.562 n
C13 H18B 2.606 n
C13 H14A 2.630 n
C13 H14B 2.583 n
C5 C2 2.803(6) n
C5 C7 2.589(6) n
C5 H4 2.054 n
C5 H2' 2.902 n
C5 H7A 2.749 n
C2 C19 2.469(6) n
C2 H1 1.935 n
C2 H13A 2.043 n
C2 H13B 2.043 n
C2 H2' 2.850 n
C2 H18A 2.688 n
C2' C6' 2.378(6) n
C2' C4' 2.418(6) n
C2' C5' 2.749(6) n
C3' C6' 2.723(6) n
C3' C5' 2.345(6) n
C3' H2' 2.010 n
C3' H4' 2.024 n
C19 C20 2.366(7) n
C19 H4 2.639 n
C19 H13B 2.744 n
C19 H20A 2.480 n
C19 H21A 2.816 n
C18 C14 2.393(6) n
C18 C16 2.484(7) n
C18 C15 2.857(7) n
C18 H13B 2.491 n
C18 H14A 2.590 n
C18 H16B 2.741 n
C18 H17A 2.051 n
C18 H17B 2.051 n
C6' C4' 2.405(6) n
C6' H4 2.591 n
C6' H5' 2.010 n
C4' H5' 1.998 n
C7 C12 2.409(6) n
C7 C8 2.427(6) n
C7 H1 2.493 n
C7 H12A 2.659 n
C7 H12B 2.541 n
C7 H8A 2.589 n
C7 H8B 2.667 n
C12 C8 2.388(6) n
C12 C10 2.463(7) n
C12 C9 2.846(7) n
C12 H1 2.860 n
C12 H7A 2.470 n
C12 H11A 2.049 n
C12 H11B 2.049 n
C12 H8B 2.577 n
C12 H10A 2.710 n
C5A C22 2.392(7) n
C5A H4 2.649 n
C5A H7A 2.815 n
C5A H22A 2.668 n
C5A H22C 2.567 n
C5' H6' 2.012 n
C5' H4' 2.019 n
C11 C8 2.881(7) n
C11 C9 2.477(8) n
C11 H12A 2.048 n
C11 H12B 2.048 n
C11 H10A 2.036 n
C11 H10B 2.036 n
C11 H9A 2.728 n
C14 C16 2.497(7) n
C14 C17 2.879(6) n
C14 H13A 2.482 n
C14 H13B 2.757 n
C14 H18B 2.592 n
C14 H16B 2.740 n
C14 H15A 2.056 n
C14 H15B 2.055 n
C16 H18B 2.713 n
C16 H14A 2.710 n
C16 H17A 2.042 n
C16 H17B 2.042 n
C16 H15A 2.051 n
C16 H15B 2.051 n
C17 C15 2.479(7) n
C17 H18A 2.049 n
C17 H18B 2.049 n
C17 H16A 2.042 n
C17 H16B 2.042 n
C17 H15A 2.724 n
C8 C10 2.507(7) n
C8 H7A 2.820 n
C8 H7B 2.478 n
C8 H12A 2.569 n
C8 H10A 2.758 n
C8 H9A 2.050 n
C8 H9B 2.050 n
C15 H14A 2.057 n
C15 H14B 2.057 n
C15 H16A 2.052 n
C15 H16B 2.052 n
C15 H17B 2.735 n
C20 H21A 1.998 n
C20 H21B 1.998 n
C20 H21C 1.998 n
C10 H12A 2.672 n
C10 H11A 2.036 n
C10 H11B 2.036 n
C10 H8B 2.729 n
C10 H9A 2.057 n
C10 H9B 2.057 n
C9 H11A 2.723 n
C9 H8A 2.055 n
C9 H8B 2.055 n
C9 H10A 2.059 n
C9 H10B 2.059 n
C21 H20A 2.004 n
C21 H20B 2.004 n
H1 H13A 2.811 n
H1 H2' 2.809 n
H1 H18A 2.860 n
H1 H7B 2.980 n
H1 H12B 2.667 n
H4 H6' 2.392 n
H13A H13B 1.571 n
H13A H14A 2.714 n
H13A H14B 2.279 n
H13B H18A 2.660 n
H13B H18B 2.327 n
H13B H14A 2.625 n
H2' H18A 2.621 n
H2' H12B 2.554 n
H18A H18B 1.569 n
H18A H17A 2.356 n
H18A H17B 2.319 n
H18B H14A 2.413 n
H18B H16B 2.615 n
H18B H17A 2.316 n
H18B H17B 2.826 n
H6' H5' 2.296 n
H4' H5' 2.312 n
H7A H7B 1.572 n
H7A H12A 2.377 n
H7A H12B 2.562 n
H7A H8B 2.729 n
H7B H8A 2.277 n
H7B H8B 2.714 n
H12A H12B 1.570 n
H12A H11A 2.828 n
H12A H11B 2.334 n
H12A H8B 2.378 n
H12A H10A 2.559 n
H12B H11A 2.335 n
H12B H11B 2.345 n
H11A H11B 1.571 n
H11A H17B 2.382 n
H11A H10A 2.814 n
H11A H10B 2.294 n
H11A H9A 2.618 n
H11B H10A 2.293 n
H11B H10B 2.361 n
H14A H14B 1.571 n
H14A H16B 2.598 n
H14A H15A 2.834 n
H14A H15B 2.340 n
H14B H15A 2.338 n
H14B H15B 2.355 n
H16A H16B 1.570 n
H16A H17A 2.372 n
H16A H17B 2.292 n
H16A H15A 2.311 n
H16A H15B 2.372 n
H16B H17A 2.293 n
H16B H17B 2.818 n
H16B H15A 2.827 n
H16B H15B 2.311 n
H17A H17B 1.570 n
H17B H15A 2.626 n
H8A H8B 1.572 n
H8A H9A 2.328 n
H8A H9B 2.357 n
H8B H10A 2.628 n
H8B H9A 2.830 n
H8B H9B 2.332 n
H15A H15B 1.570 n
H20A H20B 1.569 n
H20A H21A 2.287 n
H20A H21B 2.297 n
H20A H21C 2.782 n
H20B H21A 2.781 n
H20B H21B 2.276 n
H20B H21C 2.307 n
H10A H10B 1.571 n
H10A H9A 2.832 n
H10A H9B 2.315 n
H10B H9A 2.313 n
H10B H9B 2.382 n
H22A H22B 1.568 n
H22A H22C 1.568 n
H22B H22C 1.568 n
H9A H9B 1.569 n
H21A H21B 1.568 n
H21A H21C 1.568 n
H21B H21C 1.568 n

loop_
_geom_hbond_atom_site_label_D
_geom_hbond_atom_site_label_H
_geom_hbond_atom_site_label_A
_geom_hbond_site_symmetry_A
_geom_hbond_distance_DH
_geom_hbond_distance_HA
_geom_hbond_distance_DA
_geom_hbond_angle_DHA
_geom_hbond_publ_flag
N1 H1 N3 1_555 .86 2.20 2.629(4) 110.3 yes
N1 H1 N4 1_555 .86 2.30 2.695(4) 108.2 yes

loop_
_geom_torsion_atom_site_label_1
_geom_torsion_atom_site_label_2
_geom_torsion_atom_site_label_3
_geom_torsion_atom_site_label_4
_geom_torsion
_geom_torsion_publ_flag
C22 O1 C5A O2 -4.4(6) no
C22 O1 C5A C5 174.3(4) no
C5A O1 C22 H22A -67.8 no
C5A O1 C22 H22B 172.2 no
C5A O1 C22 H22C 52.2 no
C20 O6 C19 O5 3.8(6) no
C20 O6 C19 C3 -176.5(3) no
C19 O6 C20 C21 80.3(5) no
C19 O6 C20 H20A -40.7 no
C19 O6 C20 H20B -158.8 no
C2 N1 C6 C5 -17.6(5) no
C2 N1 C6 C7 161.6(3) no
H1 N1 C6 C5 162.4 no
H1 N1 C6 C7 -18.5 no
C6 N1 C2 C3 18.1(5) no
C6 N1 C2 C13 -160.1(3) no
H1 N1 C2 C3 -161.9 no
H1 N1 C2 C13 19.9 no
O4 N2 C3' C2' 3.4(6) no
O4 N2 C3' C4' -176.1(4) no
O3 N2 C3' C2' -174.2(4) no
O3 N2 C3' C4' 6.4(6) no
C12 N3 C7 C6 81.7(4) no
C12 N3 C7 H7A -38.9 no
C12 N3 C7 H7B -157.8 no
C8 N3 C7 C6 -154.5(3) no
C8 N3 C7 H7A 85.0 no
C8 N3 C7 H7B -33.9 no
C7 N3 C12 C11 -171.7(3) no
C7 N3 C12 H12A 67.5 no
C7 N3 C12 H12B -50.9 no
C8 N3 C12 C11 62.7(4) no
C8 N3 C12 H12A -58.1 no
C8 N3 C12 H12B -176.4 no
C7 N3 C8 C9 174.4(4) no
C7 N3 C8 H8A 53.8 no
C7 N3 C8 H8B -64.9 no
C12 N3 C8 C9 -61.3(5) no
C12 N3 C8 H8A 178.1 no
C12 N3 C8 H8B 59.3 no
C18 N4 C13 C2 -76.9(4) no
C18 N4 C13 H13A 162.4 no
C18 N4 C13 H13B 43.8 no
C14 N4 C13 C2 160.3(3) no
C14 N4 C13 H13A 39.6 no
C14 N4 C13 H13B -79.0 no
C13 N4 C18 C17 177.0(3) no
C13 N4 C18 H18A 55.9 no
C13 N4 C18 H18B -62.0 no
C14 N4 C18 C17 -59.7(4) no
C14 N4 C18 H18A 179.2 no
C14 N4 C18 H18B 61.4 no
C13 N4 C14 C15 -176.7(3) no
C13 N4 C14 H14A 62.5 no
C13 N4 C14 H14B -56.0 no
C18 N4 C14 C15 60.3(4) no
C18 N4 C14 H14A -60.4 no
C18 N4 C14 H14B -178.9 no
C3 C4 C1' C2' -64.1(4) no
C3 C4 C1' C6' 117.1(4) no
C5 C4 C1' C2' 58.2(4) no
C5 C4 C1' C6' -120.5(4) no
H4 C4 C1' C2' 176.9 no
H4 C4 C1' C6' -1.8 no
C1' C4 C3 C2 88.8(4) no
C1' C4 C3 C19 -90.4(4) no
C5 C4 C3 C2 -34.5(5) no
C5 C4 C3 C19 146.3(3) no
H4 C4 C3 C2 -152.2 no
H4 C4 C3 C19 28.5 no
C1' C4 C5 C6 -88.7(4) no
C1' C4 C5 C5A 89.2(4) no
C3 C4 C5 C6 34.8(4) no
C3 C4 C5 C5A -147.3(3) no
H4 C4 C5 C6 152.6 no
H4 C4 C5 C5A -29.5 no
N1 C6 C5 C4 -11.2(5) no
N1 C6 C5 C5A 170.9(3) no
C7 C6 C5 C4 169.8(3) no
C7 C6 C5 C5A -8.1(6) no
N1 C6 C7 N3 26.4(4) no
N1 C6 C7 H7A 147.0 no
N1 C6 C7 H7B -94.1 no
C5 C6 C7 N3 -154.5(4) no
C5 C6 C7 H7A -34.0 no
C5 C6 C7 H7B 84.9 no
C4 C1' C2' C3' -178.8(3) no
C4 C1' C2' H2' 1.2 no
C6' C1' C2' C3' .0(6) no
C6' C1' C2' H2' 180.0 no
C4 C1' C6' C5' 178.8(4) no
C4 C1' C6' H6' -1.2 no
C2' C1' C6' C5' .0(6) no
C2' C1' C6' H6' -179.9 no
C4 C3 C2 N1 10.4(5) no
C4 C3 C2 C13 -171.7(4) no
C19 C3 C2 N1 -170.4(3) no
C19 C3 C2 C13 7.5(6) no
C4 C3 C19 O5 178.6(4) no
C4 C3 C19 O6 -1.1(5) no
C2 C3 C19 O5 -.6(7) no
C2 C3 C19 O6 179.7(3) no
N4 C13 C2 N1 -40.2(4) no
N4 C13 C2 C3 141.8(4) no
H13A C13 C2 N1 80.5 no
H13A C13 C2 C3 -97.5 no
H13B C13 C2 N1 -160.9 no
H13B C13 C2 C3 21.1 no
C4 C5 C5A O2 178.7(4) no
C4 C5 C5A O1 .2(5) no
C6 C5 C5A O2 -3.4(7) no
C6 C5 C5A O1 178.1(3) no
C1' C2' C3' N2 -179.3(4) no
C1' C2' C3' C4' .1(6) no
H2' C2' C3' N2 .7 no
H2' C2' C3' C4' -179.9 no
N2 C3' C4' C5' 179.2(4) no
N2 C3' C4' H4' -.8 no
C2' C3' C4' C5' -.2(6) no
C2' C3' C4' H4' 179.8 no
N4 C18 C17 C16 55.4(5) no
N4 C18 C17 H17A 176.3 no
N4 C18 C17 H17B -65.5 no
H18A C18 C17 C16 176.5 no
H18A C18 C17 H17A -62.6 no
H18A C18 C17 H17B 55.6 no
H18B C18 C17 C16 -65.7 no
H18B C18 C17 H17A 55.2 no
H18B C18 C17 H17B 173.4 no
C1' C6' C5' C4' -.1(7) no
C1' C6' C5' H5' 179.9 no
H6' C6' C5' C4' 179.9 no
H6' C6' C5' H5' -.2 no
C3' C4' C5' C6' .2(7) no
C3' C4' C5' H5' -179.8 no
H4' C4' C5' C6' -179.8 no
H4' C4' C5' H5' .2 no
N3 C12 C11 C10 -58.3(5) no
N3 C12 C11 H11A 62.5 no
N3 C12 C11 H11B -179.0 no
H12A C12 C11 C10 62.5 no
H12A C12 C11 H11A -176.7 no
H12A C12 C11 H11B -58.2 no
H12B C12 C11 C10 -179.1 no
H12B C12 C11 H11A -58.4 no
H12B C12 C11 H11B 60.2 no
C12 C11 C10 C9 52.9(6) no
C12 C11 C10 H10A -67.9 no
C12 C11 C10 H10B 173.7 no
H11A C11 C10 C9 -67.8 no
H11A C11 C10 H10A 171.4 no
H11A C11 C10 H10B 53.0 no
H11B C11 C10 C9 173.7 no
H11B C11 C10 H10A 52.9 no
H11B C11 C10 H10B -65.6 no
N4 C14 C15 C16 -57.7(5) no
N4 C14 C15 H15A 63.2 no
N4 C14 C15 H15B -178.6 no
H14A C14 C15 C16 63.0 no
H14A C14 C15 H15A -176.1 no
H14A C14 C15 H15B -57.8 no
H14B C14 C15 C16 -178.4 no
H14B C14 C15 H15A -57.6 no
H14B C14 C15 H15B 60.7 no
C15 C16 C17 C18 -51.8(5) no
C15 C16 C17 H17A -172.7 no
C15 C16 C17 H17B 69.1 no
H16A C16 C17 C18 -172.6 no
H16A C16 C17 H17A 66.5 no
H16A C16 C17 H17B -51.7 no
H16B C16 C17 C18 69.0 no
H16B C16 C17 H17A -51.9 no
H16B C16 C17 H17B -170.1 no
C17 C16 C15 C14 53.4(6) no
C17 C16 C15 H15A -67.5 no
C17 C16 C15 H15B 174.3 no
H16A C16 C15 C14 174.2 no
H16A C16 C15 H15A 53.3 no
H16A C16 C15 H15B -64.9 no
H16B C16 C15 C14 -67.4 no
H16B C16 C15 H15A 171.7 no
H16B C16 C15 H15B 53.5 no
N3 C8 C9 C10 56.7(6) no
N3 C8 C9 H9A -64.3 no
N3 C8 C9 H9B 177.7 no
H8A C8 C9 C10 177.3 no
H8A C8 C9 H9A 56.3 no
H8A C8 C9 H9B -61.7 no
H8B C8 C9 C10 -63.9 no
H8B C8 C9 H9A 175.1 no
H8B C8 C9 H9B 57.0 no
O6 C20 C21 H21A -61.9 no
O6 C20 C21 H21B 178.1 no
O6 C20 C21 H21C 58.1 no
H20A C20 C21 H21A 59.1 no
H20A C20 C21 H21B -60.9 no
H20A C20 C21 H21C 179.1 no
H20B C20 C21 H21A 177.2 no
H20B C20 C21 H21B 57.2 no
H20B C20 C21 H21C -62.8 no
C11 C10 C9 C8 -52.8(6) no
C11 C10 C9 H9A 68.2 no
C11 C10 C9 H9B -173.7 no
H10A C10 C9 C8 68.0 no
H10A C10 C9 H9A -171.0 no
H10A C10 C9 H9B -53.0 no
H10B C10 C9 C8 -173.5 no
H10B C10 C9 H9A -52.6 no
H10B C10 C9 H9B 65.5 no

loop_
_cod_changelog_entry_id
_cod_changelog_entry_author
_cod_changelog_entry_date
_cod_changelog_entry_text
1 'Vaitkus, Antanas' 2024-04-22T15:46:52+03:00
;
 Updated bibliographic information.
;

loop_
_cod_related_entry_id
_cod_related_entry_database
_cod_related_entry_code
1 ChemSpider 21105794
